data_2214152
loop_
_publ_author_name
'Gui-Liang Wang'

_publ_section_title
;
 Di-\m-chlorido-bis[(di-2-pyridyl
 disulfide-\k^2^<i>N</i>,<i>N</i>')copper(I)]
;
_journal_coeditor_code DN2183
_journal_issue 7
_journal_name_full 'Acta Crystallographica Section E'
_journal_page_first m1826
_journal_page_last m1826
_journal_paper_doi 10.1107/S1600536807027304
_journal_volume 63
_journal_year 2007
_chemical_formula_iupac '[Cu2 Cl2 (C10 H8 N2 S2)2]'
_chemical_formula_moiety 'C20 H16 Cl2 Cu2 N4 S4'
_chemical_formula_sum 'C20 H16 Cl2 Cu2 N4 S4'
_chemical_formula_weight 638.65
_chemical_name_systematic
;
Di-\m-chlorido-bis[(di-2-pyridyl disuldide-\k^2^N,N')copper(I)]
;
_space_group_IT_number 14
_symmetry_cell_setting monoclinic
_symmetry_space_group_name_Hall '-P 2ybc'
_symmetry_space_group_name_H-M 'P 1 21/c 1'
_atom_sites_solution_hydrogens geom
_atom_sites_solution_primary direct
_atom_sites_solution_secondary difmap
_audit_creation_method SHELXL-97
_cell_angle_alpha 90.00
_cell_angle_beta 92.594(3)
_cell_angle_gamma 90.00
_cell_formula_units_Z 6
_cell_length_a 17.838(3)
_cell_length_b 9.4102(17)
_cell_length_c 21.309(4)
_cell_measurement_reflns_used 6700
_cell_measurement_temperature 298(2)
_cell_measurement_theta_max 26.00
_cell_measurement_theta_min 1.36
_cell_volume 3573.2(11)
_computing_cell_refinement 'SAINT (Bruker, 1998)'
_computing_data_collection 'SMART (Bruker, 1998)'
_computing_data_reduction SAINT
_computing_molecular_graphics 'ORTEPIII (Burnett & Johnson, 1996) and ORTEP-3 for Windows (Farrugia, 1997)'
_computing_publication_material SHELXL97
_computing_structure_refinement 'SHELXL97 (Sheldrick, 1997)'
_computing_structure_solution 'SHELXS97 (Sheldrick, 1997)'
_diffrn_ambient_temperature 298(2)
_diffrn_measured_fraction_theta_full 0.998
_diffrn_measured_fraction_theta_max 0.998
_diffrn_measurement_device_type 'Bruker APEXII area-detector'
_diffrn_measurement_method '\f and \w'
_diffrn_radiation_monochromator graphite
_diffrn_radiation_source 'fine-focus sealed tube'
_diffrn_radiation_type MoK\a
_diffrn_radiation_wavelength 0.71073
_diffrn_reflns_av_R_equivalents 0.0734
_diffrn_reflns_av_sigmaI/netI 0.1188
_diffrn_reflns_limit_h_max 21
_diffrn_reflns_limit_h_min -19
_diffrn_reflns_limit_k_max 10
_diffrn_reflns_limit_k_min -11
_diffrn_reflns_limit_l_max 24
_diffrn_reflns_limit_l_min -25
_diffrn_reflns_number 17489
_diffrn_reflns_theta_full 25.10
_diffrn_reflns_theta_max 25.10
_diffrn_reflns_theta_min 1.91
_diffrn_standards_number 0
_exptl_absorpt_coefficient_mu 2.378
_exptl_absorpt_correction_T_max 0.7883
_exptl_absorpt_correction_T_min 0.5111
_exptl_absorpt_correction_type multi-scan
_exptl_absorpt_process_details '(SADABS; Sheldrick, 1996)'
_exptl_crystal_colour red
_exptl_crystal_density_diffrn 1.781
_exptl_crystal_density_method 'not measured'
_exptl_crystal_description block
_exptl_crystal_F_000 1920
_exptl_crystal_size_max 0.33
_exptl_crystal_size_mid 0.19
_exptl_crystal_size_min 0.11
_refine_diff_density_max 1.158
_refine_diff_density_min -0.474
_refine_ls_extinction_method none
_refine_ls_goodness_of_fit_ref 1.034
_refine_ls_hydrogen_treatment constr
_refine_ls_matrix_type full
_refine_ls_number_parameters 433
_refine_ls_number_reflns 6349
_refine_ls_number_restraints 0
_refine_ls_restrained_S_all 1.034
_refine_ls_R_factor_all 0.1272
_refine_ls_R_factor_gt 0.0655
_refine_ls_shift/su_max 0.000
_refine_ls_shift/su_mean 0.000
_refine_ls_structure_factor_coef Fsqd
_refine_ls_weighting_details 'calc w=1/[\s^2^(Fo^2^)+(0.0689P)^2^] where P=(Fo^2^+2Fc^2^)/3'
_refine_ls_weighting_scheme calc
_refine_ls_wR_factor_gt 0.1571
_refine_ls_wR_factor_ref 0.1990
_reflns_number_gt 3331
_reflns_number_total 6349
_reflns_threshold_expression I>2\s(I)
_cod_data_source_file dn2183.cif
_cod_data_source_block I
_cod_depositor_comments
;
The following automatic conversions were performed:
'_symmetry_cell_setting' value 'Monoclinic' changed to 'monoclinic'
according to '/home/saulius/struct/CIF-dictionaries/cif_core.dic'
dictionary named 'cif_core.dic' version 2.4.1 from 2010-06-29.

Automatic conversion script
Id: cif_fix_enum 1527 2010-12-29 10:47:43Z saulius 

The following automatic conversions were performed:

'_symmetry_cell_setting' value 'Monoclinic' changed to 'monoclinic'
according to /home/saulius/struct/CIF-dictionaries/cif_core.dic
dictionary named 'cif_core.dic' version 2.4.1 from 2010-06-29.

Automatic conversion script
Id: cif_fix_values 1715 2011-07-08 13:25:40Z adriana 
;
_cod_original_sg_symbol_H-M 'P 21/c'
_cod_database_code 2214152
_cod_database_fobs_code 2214152

loop_
_symmetry_equiv_pos_as_xyz
'x, y, z'
'-x, y+1/2, -z+1/2'
'-x, -y, -z'
'x, -y-1/2, z-1/2'

loop_
_atom_site_type_symbol
_atom_site_label
_atom_site_fract_x
_atom_site_fract_y
_atom_site_fract_z
_atom_site_U_iso_or_equiv
_atom_site_adp_type
_atom_site_calc_flag
_atom_site_refinement_flags
_atom_site_occupancy
Cu Cu1 0.44411(5) 0.90184(10) 0.46404(5) 0.0569(3) Uani d . 1
Cu Cu2 0.22174(5) 1.03134(10) 0.21276(5) 0.0570(3) Uani d . 1
Cu Cu3 0.11860(5) 0.84980(11) 0.13204(5) 0.0583(3) Uani d . 1
Cl Cl1 0.53561(10) 1.0723(2) 0.42630(8) 0.0525(5) Uani d . 1
Cl Cl2 0.12468(11) 0.8660(2) 0.24314(9) 0.0574(5) Uani d . 1
Cl Cl3 0.21251(10) 1.0189(2) 0.10053(9) 0.0536(5) Uani d . 1
S S1 0.28817(12) 0.7473(3) 0.38570(11) 0.0695(7) Uani d . 1
S S2 0.33945(13) 0.6327(2) 0.45702(11) 0.0697(7) Uani d . 1
S S3 0.33046(11) 1.2986(2) 0.22833(10) 0.0588(6) Uani d . 1
S S4 0.37443(11) 1.1740(2) 0.29946(9) 0.0587(6) Uani d . 1
S S5 0.01756(12) 0.5706(2) 0.11862(10) 0.0610(6) Uani d . 1
S S6 -0.01918(12) 0.6791(2) 0.04045(10) 0.0652(6) Uani d . 1
N N1 0.4784(3) 0.7170(6) 0.4314(3) 0.0491(16) Uani d . 1
N N2 0.3429(3) 0.9894(7) 0.4401(3) 0.0497(16) Uani d . 1
N N3 0.3211(3) 0.9391(7) 0.2374(3) 0.0489(16) Uani d . 1
N N4 0.1883(3) 1.2190(7) 0.2442(3) 0.0472(15) Uani d . 1
N N5 0.0181(3) 0.9261(7) 0.1010(3) 0.0511(16) Uani d . 1
N N6 0.1566(3) 0.6636(6) 0.0994(3) 0.0470(15) Uani d . 1
C C1 0.5490(4) 0.6937(8) 0.4137(3) 0.053(2) Uani d . 1
H H1 0.5816 0.7705 0.4120 0.064 Uiso calc R 1
C C2 0.5746(5) 0.5611(9) 0.3979(4) 0.064(2) Uani d . 1
H H2 0.6241 0.5493 0.3868 0.076 Uiso calc R 1
C C3 0.5268(6) 0.4455(10) 0.3986(4) 0.076(3) Uani d . 1
H H3 0.5431 0.3551 0.3880 0.092 Uiso calc R 1
C C4 0.4557(6) 0.4687(9) 0.4151(4) 0.074(3) Uani d . 1
H H4 0.4221 0.3932 0.4157 0.088 Uiso calc R 1
C C5 0.4321(4) 0.6038(9) 0.4311(3) 0.054(2) Uani d . 1
C C6 0.2844(4) 0.9278(9) 0.4103(3) 0.052(2) Uani d . 1
C C7 0.2182(5) 1.0010(11) 0.3922(4) 0.068(2) Uani d . 1
H H7 0.1783 0.9551 0.3711 0.082 Uiso calc R 1
C C8 0.2146(5) 1.1429(11) 0.4068(4) 0.072(3) Uani d . 1
H H8 0.1724 1.1955 0.3943 0.087 Uiso calc R 1
C C9 0.2724(5) 1.2071(9) 0.4396(4) 0.061(2) Uani d . 1
H H9 0.2694 1.3018 0.4516 0.073 Uiso calc R 1
C C10 0.3353(4) 1.1279(9) 0.4543(4) 0.055(2) Uani d . 1
H H10 0.3753 1.1730 0.4755 0.066 Uiso calc R 1
C C11 0.3797(4) 0.9970(8) 0.2701(3) 0.049(2) Uani d . 1
C C12 0.4435(4) 0.9214(10) 0.2871(4) 0.060(2) Uani d . 1
H H12 0.4822 0.9637 0.3112 0.072 Uiso calc R 1
C C13 0.4493(4) 0.7817(10) 0.2679(4) 0.063(2) Uani d . 1
H H13 0.4920 0.7285 0.2782 0.076 Uiso calc R 1
C C14 0.3903(4) 0.7239(10) 0.2334(4) 0.061(2) Uani d . 1
H H14 0.3923 0.6298 0.2202 0.073 Uiso calc R 1
C C15 0.3291(4) 0.8041(9) 0.2186(3) 0.058(2) Uani d . 1
H H15 0.2904 0.7635 0.1940 0.069 Uiso calc R 1
C C16 0.2350(4) 1.3303(8) 0.2478(3) 0.0472(19) Uani d . 1
C C17 0.2137(5) 1.4648(8) 0.2623(4) 0.061(2) Uani d . 1
H H17 0.2484 1.5384 0.2657 0.074 Uiso calc R 1
C C18 0.1379(5) 1.4881(10) 0.2720(4) 0.074(3) Uani d . 1
H H18 0.1210 1.5792 0.2806 0.088 Uiso calc R 1
C C19 0.0888(5) 1.3782(9) 0.2690(4) 0.062(2) Uani d . 1
H H19 0.0381 1.3923 0.2754 0.074 Uiso calc R 1
C C20 0.1165(4) 1.2438(9) 0.2562(3) 0.056(2) Uani d . 1
H H20 0.0836 1.1672 0.2560 0.067 Uiso calc R 1
C C21 0.2300(4) 0.6443(8) 0.0883(3) 0.0471(19) Uani d . 1
H H21 0.2598 0.7244 0.0837 0.056 Uiso calc R 1
C C22 0.2625(4) 0.5137(9) 0.0833(3) 0.055(2) Uani d . 1
H H22 0.3132 0.5051 0.0755 0.067 Uiso calc R 1
C C23 0.2180(5) 0.3941(9) 0.0902(4) 0.063(2) Uani d . 1
H H23 0.2391 0.3039 0.0882 0.076 Uiso calc R 1
C C24 0.1434(5) 0.4090(9) 0.0999(3) 0.056(2) Uani d . 1
H H24 0.1125 0.3299 0.1031 0.067 Uiso calc R 1
C C25 0.1149(4) 0.5454(8) 0.1049(3) 0.0497(19) Uani d . 1
C C26 -0.0330(4) 0.8605(9) 0.0627(3) 0.051(2) Uani d . 1
C C27 -0.0934(4) 0.9273(10) 0.0358(4) 0.061(2) Uani d . 1
H H27 -0.1263 0.8774 0.0089 0.074 Uiso calc R 1
C C28 -0.1066(5) 1.0680(11) 0.0479(4) 0.073(3) Uani d . 1
H H28 -0.1472 1.1153 0.0287 0.087 Uiso calc R 1
C C29 -0.0572(5) 1.1379(10) 0.0900(4) 0.065(2) Uani d . 1
H H29 -0.0652 1.2317 0.1015 0.078 Uiso calc R 1
C C30 0.0038(5) 1.0631(10) 0.1138(4) 0.061(2) Uani d . 1
H H30 0.0377 1.1108 0.1407 0.073 Uiso calc R 1

loop_
_atom_site_aniso_label
_atom_site_aniso_U_11
_atom_site_aniso_U_22
_atom_site_aniso_U_33
_atom_site_aniso_U_12
_atom_site_aniso_U_13
_atom_site_aniso_U_23
Cu1 0.0477(6) 0.0528(7) 0.0699(7) 0.0004(5) 0.0005(5) -0.0113(5)
Cu2 0.0449(6) 0.0503(6) 0.0751(7) 0.0010(5) -0.0038(5) -0.0115(5)
Cu3 0.0449(6) 0.0547(7) 0.0748(7) 0.0000(5) -0.0028(5) -0.0132(5)
Cl1 0.0493(12) 0.0519(12) 0.0559(11) -0.0076(9) -0.0009(9) 0.0004(9)
Cl2 0.0534(12) 0.0577(13) 0.0608(12) -0.0163(10) 0.0000(9) -0.0006(10)
Cl3 0.0507(12) 0.0505(12) 0.0590(12) -0.0097(9) -0.0028(9) 0.0025(9)
S1 0.0577(14) 0.0764(17) 0.0740(15) -0.0146(12) -0.0002(11) -0.0228(13)
S2 0.0680(16) 0.0623(15) 0.0811(16) -0.0174(12) 0.0277(12) -0.0040(13)
S3 0.0527(13) 0.0539(13) 0.0712(14) -0.0104(10) 0.0170(10) 0.0020(11)
S4 0.0541(13) 0.0649(15) 0.0568(12) -0.0144(11) -0.0009(10) -0.0118(11)
S5 0.0489(13) 0.0576(14) 0.0773(14) -0.0107(10) 0.0141(11) 0.0000(12)
S6 0.0555(14) 0.0730(16) 0.0660(14) -0.0055(11) -0.0094(10) -0.0142(12)
N1 0.042(4) 0.046(4) 0.060(4) -0.010(3) 0.009(3) -0.002(3)
N2 0.049(4) 0.061(5) 0.039(3) 0.007(3) 0.003(3) -0.004(3)
N3 0.039(4) 0.055(4) 0.053(4) 0.000(3) -0.002(3) -0.011(3)
N4 0.042(4) 0.051(4) 0.049(4) -0.003(3) 0.001(3) 0.001(3)
N5 0.054(4) 0.049(4) 0.051(4) 0.009(3) 0.011(3) 0.001(3)
N6 0.047(4) 0.042(4) 0.054(4) -0.007(3) 0.015(3) -0.005(3)
C1 0.055(5) 0.051(5) 0.054(5) 0.000(4) 0.000(4) -0.007(4)
C2 0.070(6) 0.051(6) 0.071(6) 0.012(5) 0.014(5) -0.005(5)
C3 0.093(8) 0.056(6) 0.081(7) 0.017(6) 0.026(6) -0.012(5)
C4 0.102(8) 0.042(5) 0.079(6) -0.001(5) 0.025(6) -0.007(5)
C5 0.051(5) 0.061(6) 0.052(5) 0.001(4) 0.015(4) -0.001(4)
C6 0.040(5) 0.067(6) 0.051(4) -0.008(4) 0.012(4) -0.010(4)
C7 0.058(6) 0.088(8) 0.059(6) -0.003(5) 0.001(4) -0.003(5)
C8 0.052(6) 0.084(8) 0.082(6) 0.010(5) 0.012(5) 0.002(6)
C9 0.061(6) 0.060(6) 0.063(5) 0.016(5) 0.014(4) 0.000(4)
C10 0.041(5) 0.059(6) 0.066(5) -0.002(4) 0.005(4) -0.006(4)
C11 0.045(5) 0.064(5) 0.040(4) -0.005(4) 0.016(4) 0.003(4)
C12 0.034(5) 0.081(7) 0.063(5) -0.001(4) -0.004(4) -0.002(5)
C13 0.047(5) 0.079(7) 0.065(5) 0.015(5) 0.007(4) 0.010(5)
C14 0.046(5) 0.072(6) 0.066(5) 0.018(4) 0.006(4) -0.002(5)
C15 0.050(5) 0.065(6) 0.056(5) 0.003(4) -0.004(4) -0.012(4)
C16 0.052(5) 0.045(5) 0.045(4) -0.003(4) 0.008(4) -0.005(4)
C17 0.076(6) 0.038(5) 0.072(6) -0.009(4) 0.018(5) -0.008(4)
C18 0.077(7) 0.063(6) 0.082(7) 0.008(5) 0.019(5) -0.006(5)
C19 0.065(6) 0.065(6) 0.055(5) 0.015(5) 0.013(4) -0.004(4)
C20 0.060(6) 0.051(5) 0.058(5) -0.007(4) 0.004(4) -0.001(4)
C21 0.046(5) 0.050(5) 0.046(4) -0.005(4) 0.009(4) -0.008(4)
C22 0.046(5) 0.058(6) 0.062(5) 0.003(4) 0.006(4) -0.012(4)
C23 0.079(7) 0.052(6) 0.057(5) 0.013(5) -0.003(5) -0.005(4)
C24 0.064(6) 0.044(5) 0.058(5) -0.004(4) 0.007(4) -0.003(4)
C25 0.050(5) 0.050(5) 0.049(4) -0.010(4) 0.005(4) -0.001(4)
C26 0.034(4) 0.076(6) 0.044(4) -0.002(4) 0.007(3) -0.006(4)
C27 0.050(5) 0.079(7) 0.054(5) -0.005(5) -0.006(4) 0.011(5)
C28 0.051(6) 0.082(7) 0.085(7) 0.015(5) 0.005(5) 0.020(6)
C29 0.063(6) 0.066(6) 0.068(6) 0.006(5) 0.016(5) 0.012(5)
C30 0.054(5) 0.075(7) 0.055(5) 0.012(5) 0.002(4) 0.003(5)

loop_
_atom_type_symbol
_atom_type_description
_atom_type_scat_dispersion_real
_atom_type_scat_dispersion_imag
_atom_type_scat_source
C C 0.0033 0.0016 'International Tables Vol C Tables 4.2.6.8 and 6.1.1.4'
H H 0.0000 0.0000 'International Tables Vol C Tables 4.2.6.8 and 6.1.1.4'
N N 0.0061 0.0033 'International Tables Vol C Tables 4.2.6.8 and 6.1.1.4'
Cu Cu 0.3201 1.2651 'International Tables Vol C Tables 4.2.6.8 and 6.1.1.4'
S S 0.1246 0.1234 'International Tables Vol C Tables 4.2.6.8 and 6.1.1.4'
Cl Cl 0.1484 0.1585 'International Tables Vol C Tables 4.2.6.8 and 6.1.1.4'

loop_
_geom_angle_atom_site_label_1
_geom_angle_atom_site_label_2
_geom_angle_atom_site_label_3
_geom_angle_site_symmetry_1
_geom_angle_site_symmetry_3
_geom_angle
_geom_angle_publ_flag
N1 Cu1 N2 . . 123.7(3) y
N1 Cu1 Cl1 . 3_676 113.69(18) y
N2 Cu1 Cl1 . 3_676 107.54(17) y
N1 Cu1 Cl1 . . 103.82(18) y
N2 Cu1 Cl1 . . 104.49(19) y
Cl1 Cu1 Cl1 3_676 . 100.54(7) y
N4 Cu2 N3 . . 124.5(2) y
N4 Cu2 Cl3 . . 111.84(17) y
N3 Cu2 Cl3 . . 104.99(18) y
N4 Cu2 Cl2 . . 104.46(18) y
N3 Cu2 Cl2 . . 106.35(19) y
Cl3 Cu2 Cl2 . . 102.51(7) y
N6 Cu3 N5 . . 120.4(3) y
N6 Cu3 Cl2 . . 113.55(18) y
N5 Cu3 Cl2 . . 107.74(17) y
N6 Cu3 Cl3 . . 103.16(17) y
N5 Cu3 Cl3 . . 106.90(19) y
Cl2 Cu3 Cl3 . . 103.49(7) y
C6 S1 S2 . . 107.8(3) ?
C5 S2 S1 . . 103.9(3) ?
C16 S3 S4 . . 105.1(3) ?
C11 S4 S3 . . 107.5(3) ?
C25 S5 S6 . . 102.2(3) ?
C26 S6 S5 . . 107.7(3) ?
C1 N1 C5 . . 116.7(7) ?
C1 N1 Cu1 . . 123.3(5) ?
C5 N1 Cu1 . . 119.8(5) ?
C6 N2 C10 . . 116.3(7) ?
C6 N2 Cu1 . . 127.9(6) ?
C10 N2 Cu1 . . 115.8(5) ?
C15 N3 C11 . . 116.6(7) ?
C15 N3 Cu2 . . 115.6(5) ?
C11 N3 Cu2 . . 127.8(5) ?
C20 N4 C16 . . 116.9(7) ?
C20 N4 Cu2 . . 121.6(5) ?
C16 N4 Cu2 . . 121.2(5) ?
C30 N5 C26 . . 115.7(7) ?
C30 N5 Cu3 . . 116.7(5) ?
C26 N5 Cu3 . . 127.1(5) ?
C25 N6 C21 . . 116.5(6) ?
C25 N6 Cu3 . . 119.6(5) ?
C21 N6 Cu3 . . 121.4(5) ?
N1 C1 C2 . . 122.8(8) ?
N1 C1 H1 . . 118.6 ?
C2 C1 H1 . . 118.6 ?
C1 C2 C3 . . 119.9(8) ?
C1 C2 H2 . . 120.1 ?
C3 C2 H2 . . 120.1 ?
C4 C3 C2 . . 117.6(8) ?
C4 C3 H3 . . 121.2 ?
C2 C3 H3 . . 121.2 ?
C3 C4 C5 . . 120.9(9) ?
C3 C4 H4 . . 119.6 ?
C5 C4 H4 . . 119.6 ?
N1 C5 C4 . . 122.1(8) ?
N1 C5 S2 . . 117.0(6) ?
C4 C5 S2 . . 120.8(7) ?
N2 C6 C7 . . 123.3(8) ?
N2 C6 S1 . . 121.1(6) ?
C7 C6 S1 . . 115.4(6) ?
C8 C7 C6 . . 117.4(8) ?
C8 C7 H7 . . 121.3 ?
C6 C7 H7 . . 121.3 ?
C9 C8 C7 . . 120.4(9) ?
C9 C8 H8 . . 119.8 ?
C7 C8 H8 . . 119.8 ?
C8 C9 C10 . . 118.0(8) ?
C8 C9 H9 . . 121.0 ?
C10 C9 H9 . . 121.0 ?
N2 C10 C9 . . 124.4(8) ?
N2 C10 H10 . . 117.8 ?
C9 C10 H10 . . 117.8 ?
N3 C11 C12 . . 122.8(8) ?
N3 C11 S4 . . 120.5(6) ?
C12 C11 S4 . . 116.5(6) ?
C11 C12 C13 . . 119.0(8) ?
C11 C12 H12 . . 120.5 ?
C13 C12 H12 . . 120.5 ?
C14 C13 C12 . . 118.1(8) ?
C14 C13 H13 . . 120.9 ?
C12 C13 H13 . . 120.9 ?
C15 C14 C13 . . 119.7(9) ?
C15 C14 H14 . . 120.1 ?
C13 C14 H14 . . 120.1 ?
N3 C15 C14 . . 123.6(8) ?
N3 C15 H15 . . 118.2 ?
C14 C15 H15 . . 118.2 ?
N4 C16 C17 . . 124.1(7) ?
N4 C16 S3 . . 116.8(5) ?
C17 C16 S3 . . 119.0(6) ?
C16 C17 C18 . . 117.6(8) ?
C16 C17 H17 . . 121.2 ?
C18 C17 H17 . . 121.2 ?
C19 C18 C17 . . 120.1(9) ?
C19 C18 H18 . . 119.9 ?
C17 C18 H18 . . 119.9 ?
C18 C19 C20 . . 118.0(8) ?
C18 C19 H19 . . 121.0 ?
C20 C19 H19 . . 121.0 ?
N4 C20 C19 . . 123.3(8) ?
N4 C20 H20 . . 118.4 ?
C19 C20 H20 . . 118.4 ?
N6 C21 C22 . . 123.6(7) ?
N6 C21 H21 . . 118.2 ?
C22 C21 H21 . . 118.2 ?
C21 C22 C23 . . 118.3(8) ?
C21 C22 H22 . . 120.8 ?
C23 C22 H22 . . 120.8 ?
C24 C23 C22 . . 119.9(8) ?
C24 C23 H23 . . 120.0 ?
C22 C23 H23 . . 120.0 ?
C23 C24 C25 . . 118.1(8) ?
C23 C24 H24 . . 121.0 ?
C25 C24 H24 . . 121.0 ?
N6 C25 C24 . . 123.6(7) ?
N6 C25 S5 . . 116.6(6) ?
C24 C25 S5 . . 119.8(6) ?
N5 C26 C27 . . 123.2(8) ?
N5 C26 S6 . . 120.0(6) ?
C27 C26 S6 . . 116.6(6) ?
C26 C27 C28 . . 120.7(8) ?
C26 C27 H27 . . 119.7 ?
C28 C27 H27 . . 119.7 ?
C27 C28 C29 . . 117.9(8) ?
C27 C28 H28 . . 121.1 ?
C29 C28 H28 . . 121.1 ?
C30 C29 C28 . . 117.6(9) ?
C30 C29 H29 . . 121.2 ?
C28 C29 H29 . . 121.2 ?
N5 C30 C29 . . 124.8(8) ?
N5 C30 H30 . . 117.6 ?
C29 C30 H30 . . 117.6 ?

loop_
_geom_bond_atom_site_label_1
_geom_bond_atom_site_label_2
_geom_bond_site_symmetry_2
_geom_bond_distance
_geom_bond_publ_flag
Cu1 N1 . 1.980(6) y
Cu1 N2 . 2.028(6) y
Cu1 Cl1 3_676 2.361(2) y
Cu1 Cl1 . 2.450(2) y
Cu2 N4 . 1.990(6) y
Cu2 N3 . 2.022(6) y
Cu2 Cl3 . 2.393(2) y
Cu2 Cl2 . 2.437(2) y
Cu2 Cu3 . 2.9959(14) ?
Cu3 N6 . 2.013(6) y
Cu3 N5 . 2.015(6) y
Cu3 Cl2 . 2.370(2) y
Cu3 Cl3 . 2.427(2) y
Cl1 Cu1 3_676 2.361(2) ?
S1 C6 . 1.779(8) ?
S1 S2 . 2.046(4) ?
S2 C5 . 1.786(8) ?
S3 C16 . 1.796(7) ?
S3 S4 . 2.044(3) ?
S4 C11 . 1.783(8) ?
S5 C25 . 1.790(8) ?
S5 S6 . 2.037(3) ?
S6 C26 . 1.791(8) ?
N1 C1 . 1.348(9) ?
N1 C5 . 1.349(9) ?
N2 C6 . 1.331(9) ?
N2 C10 . 1.347(9) ?
N3 C15 . 1.341(9) ?
N3 C11 . 1.345(9) ?
N4 C20 . 1.336(9) ?
N4 C16 . 1.338(9) ?
N5 C30 . 1.345(10) ?
N5 C26 . 1.346(9) ?
N6 C25 . 1.346(9) ?
N6 C21 . 1.353(8) ?
C1 C2 . 1.376(10) ?
C1 H1 . 0.9300 ?
C2 C3 . 1.383(12) ?
C2 H2 . 0.9300 ?
C3 C4 . 1.350(11) ?
C3 H3 . 0.9300 ?
C4 C5 . 1.386(11) ?
C4 H4 . 0.9300 ?
C6 C7 . 1.405(11) ?
C7 C8 . 1.374(12) ?
C7 H7 . 0.9300 ?
C8 C9 . 1.360(11) ?
C8 H8 . 0.9300 ?
C9 C10 . 1.370(10) ?
C9 H9 . 0.9300 ?
C10 H10 . 0.9300 ?
C11 C12 . 1.378(10) ?
C12 C13 . 1.381(11) ?
C12 H12 . 0.9300 ?
C13 C14 . 1.370(11) ?
C13 H13 . 0.9300 ?
C14 C15 . 1.353(10) ?
C14 H14 . 0.9300 ?
C15 H15 . 0.9300 ?
C16 C17 . 1.361(10) ?
C17 C18 . 1.393(11) ?
C17 H17 . 0.9300 ?
C18 C19 . 1.355(12) ?
C18 H18 . 0.9300 ?
C19 C20 . 1.390(10) ?
C19 H19 . 0.9300 ?
C20 H20 . 0.9300 ?
C21 C22 . 1.366(10) ?
C21 H21 . 0.9300 ?
C22 C23 . 1.389(11) ?
C22 H22 . 0.9300 ?
C23 C24 . 1.363(10) ?
C23 H23 . 0.9300 ?
C24 C25 . 1.386(10) ?
C24 H24 . 0.9300 ?
C26 C27 . 1.352(10) ?
C27 C28 . 1.371(12) ?
C27 H27 . 0.9300 ?
C28 C29 . 1.392(12) ?
C28 H28 . 0.9300 ?
C29 C30 . 1.373(11) ?
C29 H29 . 0.9300 ?
C30 H30 . 0.9300 ?

loop_
_geom_torsion_atom_site_label_1
_geom_torsion_atom_site_label_2
_geom_torsion_atom_site_label_3
_geom_torsion_atom_site_label_4
_geom_torsion_site_symmetry_1
_geom_torsion_site_symmetry_4
_geom_torsion
_geom_torsion_publ_flag
N4 Cu2 Cu3 N6 . . 178.2(3) ?
N3 Cu2 Cu3 N6 . . -7.0(3) ?
Cl3 Cu2 Cu3 N6 . . 83.4(2) ?
Cl2 Cu2 Cu3 N6 . . -98.6(2) ?
N4 Cu2 Cu3 N5 . . 6.7(3) ?
N3 Cu2 Cu3 N5 . . -178.4(3) ?
Cl3 Cu2 Cu3 N5 . . -88.0(2) ?
Cl2 Cu2 Cu3 N5 . . 90.0(2) ?
N4 Cu2 Cu3 Cl2 . . -83.3(2) ?
N3 Cu2 Cu3 Cl2 . . 91.5(2) ?
Cl3 Cu2 Cu3 Cl2 . . -178.07(9) ?
N4 Cu2 Cu3 Cl3 . . 94.8(2) ?
N3 Cu2 Cu3 Cl3 . . -90.4(2) ?
Cl2 Cu2 Cu3 Cl3 . . 178.07(9) ?
N1 Cu1 Cl1 Cu1 . 3_676 -117.82(19) ?
N2 Cu1 Cl1 Cu1 . 3_676 111.39(18) ?
Cl1 Cu1 Cl1 Cu1 3_676 3_676 0.0 ?
N6 Cu3 Cl2 Cu2 . . 109.55(19) ?
N5 Cu3 Cl2 Cu2 . . -114.5(2) ?
Cl3 Cu3 Cl2 Cu2 . . -1.55(7) ?
N4 Cu2 Cl2 Cu3 . . 118.35(17) ?
N3 Cu2 Cl2 Cu3 . . -108.39(18) ?
Cl3 Cu2 Cl2 Cu3 . . 1.56(7) ?
N4 Cu2 Cl3 Cu3 . . -112.90(19) ?
N3 Cu2 Cl3 Cu3 . . 109.4(2) ?
Cl2 Cu2 Cl3 Cu3 . . -1.53(7) ?
N6 Cu3 Cl3 Cu2 . . -116.99(19) ?
N5 Cu3 Cl3 Cu2 . . 115.18(19) ?
Cl2 Cu3 Cl3 Cu2 . . 1.58(7) ?
C6 S1 S2 C5 . . -103.2(4) y
C16 S3 S4 C11 . . 104.1(4) y
C25 S5 S6 C26 . . -105.7(4) y
N2 Cu1 N1 C1 . . 138.7(6) ?
Cl1 Cu1 N1 C1 3_676 . -87.8(6) ?
Cl1 Cu1 N1 C1 . . 20.4(6) ?
N2 Cu1 N1 C5 . . -46.8(7) ?
Cl1 Cu1 N1 C5 3_676 . 86.7(6) ?
Cl1 Cu1 N1 C5 . . -165.1(5) ?
N1 Cu1 N2 C6 . . 12.4(7) ?
Cl1 Cu1 N2 C6 3_676 . -123.5(6) ?
Cl1 Cu1 N2 C6 . . 130.3(6) ?
N1 Cu1 N2 C10 . . -165.0(5) ?
Cl1 Cu1 N2 C10 3_676 . 59.1(5) ?
Cl1 Cu1 N2 C10 . . -47.1(5) ?
N4 Cu2 N3 C15 . . 170.8(5) ?
Cl3 Cu2 N3 C15 . . -58.6(6) ?
Cl2 Cu2 N3 C15 . . 49.6(6) ?
Cu3 Cu2 N3 C15 . . -3.8(6) ?
N4 Cu2 N3 C11 . . -9.5(7) ?
Cl3 Cu2 N3 C11 . . 121.2(6) ?
Cl2 Cu2 N3 C11 . . -130.6(6) ?
Cu3 Cu2 N3 C11 . . 175.9(5) ?
N3 Cu2 N4 C20 . . -143.4(5) ?
Cl3 Cu2 N4 C20 . . 88.7(5) ?
Cl2 Cu2 N4 C20 . . -21.4(6) ?
Cu3 Cu2 N4 C20 . . 30.8(6) ?
N3 Cu2 N4 C16 . . 43.8(6) ?
Cl3 Cu2 N4 C16 . . -84.0(5) ?
Cl2 Cu2 N4 C16 . . 165.9(5) ?
Cu3 Cu2 N4 C16 . . -141.9(5) ?
N6 Cu3 N5 C30 . . -165.7(5) ?
Cl2 Cu3 N5 C30 . . 61.9(5) ?
Cl3 Cu3 N5 C30 . . -48.7(5) ?
Cu2 Cu3 N5 C30 . . 5.6(6) ?
N6 Cu3 N5 C26 . . 5.9(7) ?
Cl2 Cu3 N5 C26 . . -126.5(6) ?
Cl3 Cu3 N5 C26 . . 122.8(6) ?
Cu2 Cu3 N5 C26 . . 177.2(5) ?
N5 Cu3 N6 C25 . . -56.6(6) ?
Cl2 Cu3 N6 C25 . . 73.3(6) ?
Cl3 Cu3 N6 C25 . . -175.4(5) ?
Cu2 Cu3 N6 C25 . . 132.1(5) ?
N5 Cu3 N6 C21 . . 142.0(5) ?
Cl2 Cu3 N6 C21 . . -88.2(5) ?
Cl3 Cu3 N6 C21 . . 23.1(6) ?
Cu2 Cu3 N6 C21 . . -29.4(6) ?
C5 N1 C1 C2 . . -2.3(11) ?
Cu1 N1 C1 C2 . . 172.4(6) ?
N1 C1 C2 C3 . . 1.4(13) ?
C1 C2 C3 C4 . . 0.0(13) ?
C2 C3 C4 C5 . . -0.4(14) ?
C1 N1 C5 C4 . . 1.8(11) ?
Cu1 N1 C5 C4 . . -173.1(6) ?
C1 N1 C5 S2 . . 178.0(5) ?
Cu1 N1 C5 S2 . . 3.2(8) ?
C3 C4 C5 N1 . . -0.5(14) ?
C3 C4 C5 S2 . . -176.6(7) ?
S1 S2 C5 N1 . . 72.0(6) ?
S1 S2 C5 C4 . . -111.7(7) ?
C10 N2 C6 C7 . . 1.8(11) ?
Cu1 N2 C6 C7 . . -175.6(6) ?
C10 N2 C6 S1 . . 177.3(5) ?
Cu1 N2 C6 S1 . . -0.1(9) ?
S2 S1 C6 N2 . . 42.7(6) ?
S2 S1 C6 C7 . . -141.5(6) ?
N2 C6 C7 C8 . . -0.5(12) ?
S1 C6 C7 C8 . . -176.2(6) ?
C6 C7 C8 C9 . . -2.2(13) ?
C7 C8 C9 C10 . . 3.4(13) ?
C6 N2 C10 C9 . . -0.5(11) ?
Cu1 N2 C10 C9 . . 177.2(6) ?
C8 C9 C10 N2 . . -2.1(12) ?
C15 N3 C11 C12 . . -3.8(11) ?
Cu2 N3 C11 C12 . . 176.5(6) ?
C15 N3 C11 S4 . . -178.2(5) ?
Cu2 N3 C11 S4 . . 2.1(9) ?
S3 S4 C11 N3 . . -46.4(6) ?
S3 S4 C11 C12 . . 138.9(5) ?
N3 C11 C12 C13 . . 2.7(12) ?
S4 C11 C12 C13 . . 177.3(6) ?
C11 C12 C13 C14 . . -1.0(12) ?
C12 C13 C14 C15 . . 0.7(12) ?
C11 N3 C15 C14 . . 3.5(11) ?
Cu2 N3 C15 C14 . . -176.8(6) ?
C13 C14 C15 N3 . . -2.0(13) ?
C20 N4 C16 C17 . . -0.4(11) ?
Cu2 N4 C16 C17 . . 172.6(6) ?
C20 N4 C16 S3 . . -177.4(5) ?
Cu2 N4 C16 S3 . . -4.3(8) ?
S4 S3 C16 N4 . . -69.1(6) ?
S4 S3 C16 C17 . . 113.7(6) ?
N4 C16 C17 C18 . . -2.2(12) ?
S3 C16 C17 C18 . . 174.7(6) ?
C16 C17 C18 C19 . . 2.3(13) ?
C17 C18 C19 C20 . . 0.1(13) ?
C16 N4 C20 C19 . . 3.0(10) ?
Cu2 N4 C20 C19 . . -170.0(6) ?
C18 C19 C20 N4 . . -2.9(12) ?
C25 N6 C21 C22 . . -0.9(10) ?
Cu3 N6 C21 C22 . . 161.1(6) ?
N6 C21 C22 C23 . . -0.1(11) ?
C21 C22 C23 C24 . . 1.8(11) ?
C22 C23 C24 C25 . . -2.3(11) ?
C21 N6 C25 C24 . . 0.3(11) ?
Cu3 N6 C25 C24 . . -162.0(6) ?
C21 N6 C25 S5 . . -179.2(5) ?
Cu3 N6 C25 S5 . . 18.4(8) ?
C23 C24 C25 N6 . . 1.3(11) ?
C23 C24 C25 S5 . . -179.2(6) ?
S6 S5 C25 N6 . . 61.2(6) ?
S6 S5 C25 C24 . . -118.3(6) ?
C30 N5 C26 C27 . . 2.9(11) ?
Cu3 N5 C26 C27 . . -168.7(6) ?
C30 N5 C26 S6 . . 178.4(5) ?
Cu3 N5 C26 S6 . . 6.8(9) ?
S5 S6 C26 N5 . . 43.0(6) ?
S5 S6 C26 C27 . . -141.2(6) ?
N5 C26 C27 C28 . . -1.5(12) ?
S6 C26 C27 C28 . . -177.1(6) ?
C26 C27 C28 C29 . . -1.9(12) ?
C27 C28 C29 C30 . . 3.6(12) ?
C26 N5 C30 C29 . . -1.0(11) ?
Cu3 N5 C30 C29 . . 171.5(6) ?
C28 C29 C30 N5 . . -2.2(13) ?
